data_1546566
loop_
_publ_author_name
'Gunawardana, C. A.'
'Desper, J.'
'Sinha, A. S.'
'&#x00D0;akovi\'c, M.'
'Aaker\"oy, C. B.'

_publ_section_title
;
 Competition and selectivity in supramolecular synthesis: structural
 landscape around 1-(pyridylmethyl)-2,2&#x2032;-biimidazoles
;
_journal_name_full 'Faraday Discuss.'
_journal_paper_doi 10.1039/C7FD00080D
_journal_year 2017
_chemical_formula_sum 'C18 H21 N5 O4'
_chemical_formula_weight 371.40
_space_group_crystal_system monoclinic
_space_group_IT_number 14
_space_group_name_Hall '-P 2yn'
_space_group_name_H-M_alt 'P 1 21/n 1'
_symmetry_space_group_name_Hall '-P 2yn'
_symmetry_space_group_name_H-M 'P 1 21/n 1'
_atom_sites_solution_hydrogens mixed
_audit_creation_method SHELXL-2014/7
_audit_update_record
;
2017-02-17 deposited with the CCDC.
2017-04-04 downloaded from the CCDC.
;
_cell_angle_alpha 90
_cell_angle_beta 90.912(11)
_cell_angle_gamma 90
_cell_formula_units_Z 4
_cell_length_a 17.295(2)
_cell_length_b 4.8014(7)
_cell_length_c 21.977(3)
_cell_measurement_reflns_used 1548
_cell_measurement_temperature 296(2)
_cell_measurement_theta_max 28.840
_cell_measurement_theta_min 4.382
_cell_volume 1824.7(4)
_computing_cell_refinement
;
CrysAlisPro, Agilent Technologies, Version 1.171.37.35 
;
_computing_data_collection
;
CrysAlisPro, Agilent Technologies, Version 1.171.37.35
;
_computing_data_reduction
;
CrysAlisPro, Agilent Technologies, Version 1.171.37.35 
;
_computing_molecular_graphics
;
Mercury (Bruno et al., 2002)
;
_computing_publication_material
;
SHELXL-2013 (Sheldrick, 2013) and PLATON (Spek, 2003)
;
_computing_structure_refinement
;
SHELXL-2014/7 (Sheldrick, 2014)
;
_computing_structure_solution
;
SHELXS-2014/7 (Sheldrick, 2014)
;
_diffrn_ambient_temperature 296(2)
_diffrn_detector_area_resol_mean 16.3426
_diffrn_measured_fraction_theta_full 0.996
_diffrn_measured_fraction_theta_max 0.997
_diffrn_measurement_device_type 'Xcalibur, Sapphire3'
_diffrn_measurement_method '\w scans'
_diffrn_radiation_type MoK\a
_diffrn_radiation_wavelength 0.71073
_diffrn_reflns_av_R_equivalents 0.0473
_diffrn_reflns_av_unetI/netI 0.0706
_diffrn_reflns_Laue_measured_fraction_full 0.996
_diffrn_reflns_Laue_measured_fraction_max 0.997
_diffrn_reflns_limit_h_max 15
_diffrn_reflns_limit_h_min -22
_diffrn_reflns_limit_k_max 6
_diffrn_reflns_limit_k_min -6
_diffrn_reflns_limit_l_max 26
_diffrn_reflns_limit_l_min -28
_diffrn_reflns_number 9474
_diffrn_reflns_point_group_measured_fraction_full 0.996
_diffrn_reflns_point_group_measured_fraction_max 0.997
_diffrn_reflns_theta_full 25.242
_diffrn_reflns_theta_max 26.999
_diffrn_reflns_theta_min 4.364
_diffrn_source 'Enhance (Mo) X-ray Source'
_exptl_absorpt_coefficient_mu 0.098
_exptl_absorpt_correction_T_max 1.00000
_exptl_absorpt_correction_T_min 0.95634
_exptl_absorpt_correction_type multi-scan
_exptl_absorpt_process_details
;
CrysAlisPro, Agilent Technologies,
Version 1.171.37.35 (release 13-08-2014 CrysAlis171 .NET)
(compiled Aug 13 2014,18:06:01)
Empirical absorption correction using spherical harmonics,
 implemented in SCALE3 ABSPACK scaling algorithm.
;
_exptl_crystal_colour red
_exptl_crystal_density_diffrn 1.352
_exptl_crystal_description block
_exptl_crystal_F_000 784
_exptl_crystal_size_max 0.53
_exptl_crystal_size_mid 0.31
_exptl_crystal_size_min 0.28
_refine_diff_density_max 0.193
_refine_diff_density_min -0.179
_refine_diff_density_rms 0.046
_refine_ls_extinction_coef 0.0054(18)
_refine_ls_extinction_expression Fc^*^=kFc[1+0.001xFc^2^\l^3^/sin(2\q)]^-1/4^
_refine_ls_extinction_method 'SHELXL-2014/7 (Sheldrick 2014'
_refine_ls_goodness_of_fit_ref 1.018
_refine_ls_hydrogen_treatment mixed
_refine_ls_matrix_type full
_refine_ls_number_parameters 257
_refine_ls_number_reflns 3958
_refine_ls_number_restraints 0
_refine_ls_restrained_S_all 1.018
_refine_ls_R_factor_all 0.1074
_refine_ls_R_factor_gt 0.0595
_refine_ls_shift/su_max 0.000
_refine_ls_shift/su_mean 0.000
_refine_ls_structure_factor_coef Fsqd
_refine_ls_weighting_details 'w=1/[\s^2^(Fo^2^)+(0.0781P)^2^] where P=(Fo^2^+2Fc^2^)/3'
_refine_ls_weighting_scheme calc
_refine_ls_wR_factor_gt 0.1513
_refine_ls_wR_factor_ref 0.1791
_reflns_Friedel_coverage 0.000
_reflns_number_gt 2388
_reflns_number_total 3958
_reflns_threshold_expression 'I > 2\s(I)'
_cod_data_source_file c7fd00080d2.cif
_cod_data_source_block A3:HBD3
_cod_database_code 1546566
_shelx_space_group_comment
;
The symmetry employed for this shelxl refinement is uniquely defined
by the following loop, which should always be used as a source of
symmetry information in preference to the above space-group names.
They are only intended as comments.
;

loop_
_space_group_symop_operation_xyz
'x, y, z'
'-x+1/2, y+1/2, -z+1/2'
'-x, -y, -z'
'x-1/2, -y-1/2, z-1/2'

loop_
_atom_site_label
_atom_site_type_symbol
_atom_site_fract_x
_atom_site_fract_y
_atom_site_fract_z
_atom_site_U_iso_or_equiv
_atom_site_adp_type
_atom_site_occupancy
_atom_site_site_symmetry_order
_atom_site_calc_flag
_atom_site_refinement_flags_posn
_atom_site_refinement_flags_adp
O1 O 0.53473(11) 0.7658(4) 0.07833(10) 0.0614(6) Uani 1 1 d . .
O2 O 0.56409(10) 0.4266(4) 0.14343(10) 0.0621(6) Uani 1 1 d . .
O3 O 0.88763(11) 0.3904(5) 0.10653(9) 0.0624(6) Uani 1 1 d . .
O4 O 0.95406(11) 0.2929(5) 0.19160(10) 0.0608(6) Uani 1 1 d . .
N1 N 0.27059(11) 0.4696(4) 0.04272(10) 0.0414(5) Uani 1 1 d . .
N2 N 0.39320(11) 0.5863(5) 0.05694(9) 0.0435(5) Uani 1 1 d . .
N3 N 0.28957(12) 0.0891(5) 0.15369(10) 0.0527(6) Uani 1 1 d . .
N4 N 0.41518(13) 0.1723(5) 0.15175(10) 0.0466(6) Uani 1 1 d . .
N5 N 0.03932(13) 0.9267(5) 0.13249(12) 0.0536(6) Uani 1 1 d . .
C1 C 0.33651(13) 0.4260(5) 0.07646(11) 0.0394(6) Uani 1 1 d . .
C2 C 0.34503(14) 0.2315(5) 0.12680(12) 0.0405(6) Uani 1 1 d . .
C3 C 0.32722(17) -0.0695(6) 0.19690(13) 0.0573(8) Uani 1 1 d . .
H3 H 0.3033 -0.1941 0.2230 0.069 Uiso 1 1 calc R U
C4 C 0.40431(16) -0.0182(6) 0.19602(13) 0.0530(7) Uani 1 1 d . .
H4 H 0.4422 -0.0982 0.2210 0.064 Uiso 1 1 calc R U
C5 C 0.36274(15) 0.7391(6) 0.00910(12) 0.0480(7) Uani 1 1 d . .
H5 H 0.3897 0.8695 -0.0135 0.058 Uiso 1 1 calc R U
C6 C 0.28778(15) 0.6700(6) 0.00024(12) 0.0471(7) Uani 1 1 d . .
H6 H 0.2541 0.7438 -0.0290 0.057 Uiso 1 1 calc R U
C7 C 0.19366(13) 0.3431(6) 0.04867(13) 0.0476(7) Uani 1 1 d . .
H7A H 0.1978 0.1753 0.0731 0.057 Uiso 1 1 calc R U
H7B H 0.1737 0.2915 0.0087 0.057 Uiso 1 1 calc R U
C8 C 0.13855(13) 0.5441(5) 0.07818(12) 0.0402(6) Uani 1 1 d . .
C9 C 0.14759(15) 0.6211(6) 0.13824(13) 0.0507(7) Uani 1 1 d . .
H9 H 0.1874 0.5448 0.1618 0.061 Uiso 1 1 calc R U
C10 C 0.09783(16) 0.8108(6) 0.16341(14) 0.0555(8) Uani 1 1 d . .
H10 H 0.1054 0.8605 0.2040 0.067 Uiso 1 1 calc R U
C11 C 0.03014(16) 0.8495(7) 0.07488(15) 0.0588(8) Uani 1 1 d . .
H11 H -0.0111 0.9250 0.0528 0.071 Uiso 1 1 calc R U
C12 C 0.07779(15) 0.6647(6) 0.04560(13) 0.0514(7) Uani 1 1 d . .
H12 H 0.0694 0.6215 0.0048 0.062 Uiso 1 1 calc R U
C13 C 0.58170(14) 0.6367(6) 0.11661(12) 0.0425(6) Uani 1 1 d . .
C14 C 0.65838(14) 0.7794(6) 0.12288(13) 0.0472(7) Uani 1 1 d . .
H14A H 0.6504 0.9599 0.1416 0.057 Uiso 1 1 calc R U
H14B H 0.6783 0.8116 0.0825 0.057 Uiso 1 1 calc R U
C15 C 0.71917(13) 0.6237(6) 0.15987(12) 0.0437(6) Uani 1 1 d . .
H15A H 0.7302 0.4476 0.1402 0.052 Uiso 1 1 calc R U
H15B H 0.6991 0.5836 0.1999 0.052 Uiso 1 1 calc R U
C16 C 0.79352(14) 0.7897(6) 0.16663(13) 0.0455(7) Uani 1 1 d . .
H16A H 0.8106 0.8433 0.1265 0.055 Uiso 1 1 calc R U
H16B H 0.7827 0.9591 0.1890 0.055 Uiso 1 1 calc R U
C17 C 0.85882(14) 0.6366(6) 0.19885(13) 0.0476(7) Uani 1 1 d . .
H17A H 0.8960 0.7723 0.2139 0.057 Uiso 1 1 calc R U
H17B H 0.8381 0.5402 0.2338 0.057 Uiso 1 1 calc R U
C18 C 0.90021(13) 0.4296(6) 0.16013(13) 0.0449(7) Uani 1 1 d . .
H1N H 0.4613(17) 0.247(6) 0.1408(13) 0.060(9) Uiso 1 1 d . .
H1O H 0.487(2) 0.660(8) 0.0763(16) 0.095(12) Uiso 1 1 d . .
H2P H 0.984(2) 0.163(8) 0.1655(18) 0.100(12) Uiso 1 1 d . .

loop_
_atom_site_aniso_label
_atom_site_aniso_U_11
_atom_site_aniso_U_22
_atom_site_aniso_U_33
_atom_site_aniso_U_23
_atom_site_aniso_U_13
_atom_site_aniso_U_12
O1 0.0397(11) 0.0616(14) 0.0823(16) 0.0180(11) -0.0142(10) -0.0037(10)
O2 0.0456(11) 0.0563(13) 0.0842(16) 0.0210(12) -0.0090(10) -0.0081(10)
O3 0.0577(12) 0.0788(15) 0.0508(13) -0.0078(11) 0.0003(9) 0.0088(11)
O4 0.0537(12) 0.0614(14) 0.0670(14) -0.0049(11) -0.0084(10) 0.0169(11)
N1 0.0348(10) 0.0462(13) 0.0431(13) -0.0018(10) -0.0029(9) 0.0004(10)
N2 0.0380(11) 0.0484(14) 0.0439(13) 0.0044(10) -0.0006(9) 0.0000(10)
N3 0.0486(13) 0.0595(16) 0.0500(14) 0.0108(12) -0.0016(10) -0.0046(12)
N4 0.0377(12) 0.0500(14) 0.0520(14) 0.0079(11) -0.0026(10) 0.0007(11)
N5 0.0442(12) 0.0506(15) 0.0662(17) 0.0061(13) 0.0048(11) 0.0064(11)
C1 0.0354(12) 0.0415(14) 0.0412(14) -0.0014(12) -0.0008(10) 0.0021(12)
C2 0.0379(13) 0.0386(14) 0.0450(15) -0.0017(12) -0.0022(11) 0.0001(12)
C3 0.0602(18) 0.0595(19) 0.0520(18) 0.0128(15) -0.0026(13) -0.0106(16)
C4 0.0554(17) 0.0537(18) 0.0498(17) 0.0107(14) -0.0084(13) 0.0015(14)
C5 0.0462(15) 0.0517(17) 0.0462(16) 0.0056(13) 0.0016(12) 0.0004(13)
C6 0.0471(15) 0.0532(17) 0.0408(15) 0.0038(13) -0.0036(11) 0.0065(13)
C7 0.0410(14) 0.0460(16) 0.0555(17) -0.0056(13) -0.0073(12) -0.0026(12)
C8 0.0323(12) 0.0385(14) 0.0498(16) 0.0057(12) -0.0032(10) -0.0053(11)
C9 0.0422(14) 0.0599(18) 0.0499(17) 0.0021(14) -0.0078(12) 0.0083(14)
C10 0.0528(16) 0.0614(19) 0.0523(18) -0.0010(15) 0.0002(13) 0.0087(15)
C11 0.0444(16) 0.066(2) 0.066(2) 0.0135(17) -0.0055(14) 0.0086(15)
C12 0.0450(15) 0.0608(19) 0.0482(16) 0.0036(14) -0.0096(12) 0.0043(14)
C13 0.0368(13) 0.0381(15) 0.0526(16) -0.0021(13) -0.0007(11) 0.0018(12)
C14 0.0412(14) 0.0403(15) 0.0600(18) 0.0044(13) -0.0026(12) 0.0026(12)
C15 0.0368(13) 0.0431(15) 0.0512(16) 0.0039(12) -0.0015(11) 0.0013(12)
C16 0.0411(14) 0.0401(15) 0.0553(17) -0.0029(13) -0.0006(12) 0.0010(12)
C17 0.0392(13) 0.0495(16) 0.0540(17) -0.0033(13) -0.0038(11) 0.0023(13)
C18 0.0345(13) 0.0454(16) 0.0547(18) 0.0006(13) -0.0030(12) -0.0045(12)

loop_
_atom_type_symbol
_atom_type_description
_atom_type_scat_dispersion_real
_atom_type_scat_dispersion_imag
_atom_type_scat_source
C C 0.0033 0.0016 'International Tables Vol C Tables 4.2.6.8 and 6.1.1.4'
H H 0.0000 0.0000 'International Tables Vol C Tables 4.2.6.8 and 6.1.1.4'
N N 0.0061 0.0033 'International Tables Vol C Tables 4.2.6.8 and 6.1.1.4'
O O 0.0106 0.0060 'International Tables Vol C Tables 4.2.6.8 and 6.1.1.4'

loop_
_geom_angle_atom_site_label_1
_geom_angle_atom_site_label_2
_geom_angle_atom_site_label_3
_geom_angle
C13 O1 H1O 108(2)
C18 O4 H2P 112(2)
C1 N1 C6 106.7(2)
C1 N1 C7 129.6(2)
C6 N1 C7 123.7(2)
C1 N2 C5 106.3(2)
C2 N3 C3 104.8(2)
C4 N4 C2 107.5(2)
C4 N4 H1N 126.3(18)
C2 N4 H1N 126.3(18)
C11 N5 C10 116.7(3)
N2 C1 N1 110.5(2)
N2 C1 C2 123.6(2)
N1 C1 C2 125.8(2)
N3 C2 N4 111.2(2)
N3 C2 C1 127.3(2)
N4 C2 C1 121.5(2)
C4 C3 N3 110.2(3)
C4 C3 H3 124.9
N3 C3 H3 124.9
N4 C4 C3 106.3(2)
N4 C4 H4 126.8
C3 C4 H4 126.8
C6 C5 N2 109.5(2)
C6 C5 H5 125.3
N2 C5 H5 125.3
C5 C6 N1 106.9(2)
C5 C6 H6 126.5
N1 C6 H6 126.5
N1 C7 C8 110.6(2)
N1 C7 H7A 109.5
C8 C7 H7A 109.5
N1 C7 H7B 109.5
C8 C7 H7B 109.5
H7A C7 H7B 108.1
C9 C8 C12 117.1(3)
C9 C8 C7 121.4(2)
C12 C8 C7 121.5(2)
C10 C9 C8 120.1(2)
C10 C9 H9 120.0
C8 C9 H9 120.0
N5 C10 C9 123.1(3)
N5 C10 H10 118.4
C9 C10 H10 118.4
N5 C11 C12 124.2(3)
N5 C11 H11 117.9
C12 C11 H11 117.9
C11 C12 C8 118.8(3)
C11 C12 H12 120.6
C8 C12 H12 120.6
O2 C13 O1 123.2(2)
O2 C13 C14 124.5(2)
O1 C13 C14 112.3(2)
C13 C14 C15 115.4(2)
C13 C14 H14A 108.4
C15 C14 H14A 108.4
C13 C14 H14B 108.4
C15 C14 H14B 108.4
H14A C14 H14B 107.5
C14 C15 C16 111.9(2)
C14 C15 H15A 109.2
C16 C15 H15A 109.2
C14 C15 H15B 109.2
C16 C15 H15B 109.2
H15A C15 H15B 107.9
C17 C16 C15 114.5(2)
C17 C16 H16A 108.6
C15 C16 H16A 108.6
C17 C16 H16B 108.6
C15 C16 H16B 108.6
H16A C16 H16B 107.6
C18 C17 C16 114.6(2)
C18 C17 H17A 108.6
C16 C17 H17A 108.6
C18 C17 H17B 108.6
C16 C17 H17B 108.6
H17A C17 H17B 107.6
O3 C18 O4 123.1(3)
O3 C18 C17 125.2(2)
O4 C18 C17 111.7(2)

loop_
_geom_bond_atom_site_label_1
_geom_bond_atom_site_label_2
_geom_bond_distance
O1 C13 1.315(3)
O1 H1O 0.97(4)
O2 C13 1.210(3)
O3 C18 1.209(3)
O4 C18 1.325(3)
O4 H2P 1.00(4)
N1 C1 1.366(3)
N1 C6 1.377(3)
N1 C7 1.470(3)
N2 C1 1.323(3)
N2 C5 1.379(3)
N3 C2 1.325(3)
N3 C3 1.373(3)
N4 C4 1.350(4)
N4 C2 1.354(3)
N4 H1N 0.91(3)
N5 C11 1.326(4)
N5 C10 1.332(3)
C1 C2 1.453(4)
C3 C4 1.356(4)
C3 H3 0.9300
C4 H4 0.9300
C5 C6 1.349(4)
C5 H5 0.9300
C6 H6 0.9300
C7 C8 1.510(4)
C7 H7A 0.9700
C7 H7B 0.9700
C8 C9 1.377(4)
C8 C12 1.389(3)
C9 C10 1.375(4)
C9 H9 0.9300
C10 H10 0.9300
C11 C12 1.377(4)
C11 H11 0.9300
C12 H12 0.9300
C13 C14 1.497(4)
C14 C15 1.516(3)
C14 H14A 0.9700
C14 H14B 0.9700
C15 C16 1.518(3)
C15 H15A 0.9700
C15 H15B 0.9700
C16 C17 1.514(3)
C16 H16A 0.9700
C16 H16B 0.9700
C17 C18 1.498(4)
C17 H17A 0.9700
C17 H17B 0.9700

loop_
_geom_torsion_atom_site_label_1
_geom_torsion_atom_site_label_2
_geom_torsion_atom_site_label_3
_geom_torsion_atom_site_label_4
_geom_torsion
C5 N2 C1 N1 0.2(3)
C5 N2 C1 C2 179.9(2)
C6 N1 C1 N2 -0.4(3)
C7 N1 C1 N2 -178.7(2)
C6 N1 C1 C2 179.8(3)
C7 N1 C1 C2 1.5(4)
C3 N3 C2 N4 -0.9(3)
C3 N3 C2 C1 178.3(3)
C4 N4 C2 N3 0.7(3)
C4 N4 C2 C1 -178.5(3)
N2 C1 C2 N3 171.3(3)
N1 C1 C2 N3 -9.0(4)
N2 C1 C2 N4 -9.7(4)
N1 C1 C2 N4 170.1(2)
C2 N3 C3 C4 0.8(3)
C2 N4 C4 C3 -0.1(3)
N3 C3 C4 N4 -0.4(4)
C1 N2 C5 C6 0.1(3)
N2 C5 C6 N1 -0.4(3)
C1 N1 C6 C5 0.5(3)
C7 N1 C6 C5 178.9(2)
C1 N1 C7 C8 103.4(3)
C6 N1 C7 C8 -74.6(3)
N1 C7 C8 C9 -68.1(3)
N1 C7 C8 C12 110.3(3)
C12 C8 C9 C10 -0.3(4)
C7 C8 C9 C10 178.1(2)
C11 N5 C10 C9 0.3(4)
C8 C9 C10 N5 0.5(4)
C10 N5 C11 C12 -1.4(4)
N5 C11 C12 C8 1.7(5)
C9 C8 C12 C11 -0.7(4)
C7 C8 C12 C11 -179.1(3)
O2 C13 C14 C15 7.6(4)
O1 C13 C14 C15 -172.5(2)
C13 C14 C15 C16 -177.0(2)
C14 C15 C16 C17 -175.4(2)
C15 C16 C17 C18 78.5(3)
C16 C17 C18 O3 3.9(4)
C16 C17 C18 O4 -176.9(2)
